data_1526196
loop_
_publ_author_name
'Orishchin, S.V.'
'Babizhet'sky, V.S.'
'Kuz'ma, Yu.B.'

_publ_section_title
;
 Reinvestigation of the Ni P2 structure
;
_journal_name_full Kristallografiya
_journal_page_first 974
_journal_page_last 975
_journal_volume 45
_journal_year 2000
_chemical_formula_sum 'Ni P2'
_space_group_IT_number 15
_symmetry_space_group_name_Hall '-C 2yc'
_symmetry_space_group_name_H-M 'C 1 2/c 1'
_cell_angle_alpha 90
_cell_angle_beta 119.62
_cell_angle_gamma 90
_cell_formula_units_Z 4
_cell_length_a 6.352
_cell_length_b 5.6042
_cell_length_c 5.621
_cell_volume 173.948
_citation_journal_id_ASTM KRISAJ
_cod_data_source_file Orishchin_KRISAJ_2000_191.cif
_cod_data_source_block Ni1P2
_cod_original_cell_volume 173.9477
_cod_original_formula_sum 'Ni1 P2'
_cod_database_code 1526196

loop_
_symmetry_equiv_pos_as_xyz
x,y,z
-x,y,-z+1/2
-x,-y,-z
x,-y,z-1/2
x+1/2,y+1/2,z
-x+1/2,y+1/2,-z+1/2
-x+1/2,-y+1/2,-z
x+1/2,-y+1/2,z-1/2

loop_
_atom_site_label
_atom_site_type_symbol
_atom_site_fract_x
_atom_site_fract_y
_atom_site_fract_z
_atom_site_occupancy
_atom_site_U_iso_or_equiv
Ni1 Ni 0.25 0.25 0 1 0.0
P1 P 0.1995 0.1153 0.3361 1 0.0
